data_1531435
loop_
_publ_author_name
'Grzechnik, A.'
'Syassen, K.'
'Loa, I.'
'Hanfland, M.'
'Gesland, J.Y.'

_publ_section_title
;
 Scheelite to fergusonite phase transition in Y Li F4 at high pressures
;
_journal_name_full 'Physical Review, Serie 3. B - Condensed Matter (18,1978-)'
_journal_page_first 104102-1
_journal_page_last 104102-6
_journal_volume 65
_journal_year 2002
_chemical_formula_sum 'F4 Li Y'
_chemical_name_systematic 'Y Li F4'
_space_group_IT_number 88
_symmetry_space_group_name_Hall '-I 4ad'
_symmetry_space_group_name_H-M 'I 41/a :2'
_cell_angle_alpha 90
_cell_angle_beta 90
_cell_angle_gamma 90
_cell_formula_units_Z 4
_cell_length_a 4.9589
_cell_length_b 4.9589
_cell_length_c 10.505
_cell_volume 258.325
_citation_journal_id_ASTM PRBMDO
_cod_data_source_file Grzechnik_PRBMDO_2002_1739.cif
_cod_data_source_block F4Li1Y1
_cod_original_cell_volume 258.3252
_cod_original_formula_sum 'F4 Li1 Y1'
_cod_database_code 1531435

loop_
_symmetry_equiv_pos_as_xyz
x,y,z
-y+3/4,x+1/4,z+1/4
-x+1/2,-y,z+1/2
y+3/4,-x+3/4,z+3/4
-x,-y,-z
y-3/4,-x-1/4,-z-1/4
x-1/2,y,-z-1/2
-y-3/4,x-3/4,-z-3/4
x+1/2,y+1/2,z+1/2
-y+5/4,x+3/4,z+3/4
-x+1,-y+1/2,z+1
y+5/4,-x+5/4,z+5/4
-x+1/2,-y+1/2,-z+1/2
y-1/4,-x+1/4,-z+1/4
x,y+1/2,-z
-y-1/4,x-1/4,-z-1/4

loop_
_atom_site_label
_atom_site_type_symbol
_atom_site_fract_x
_atom_site_fract_y
_atom_site_fract_z
_atom_site_occupancy
_atom_site_U_iso_or_equiv
Li1 Li+1 0 0.25 0.125 1 0.0
Y1 Y+3 0 0.25 0.625 1 0.0
F1 F-1 0.2206 0.5813 0.54 1 0.0
